data_2206268
loop_
_publ_author_name
'Yuan, Li-Hui'
'Wu, Qiong-Jie'
'Liu, Shi-Xiong'

_publ_section_title
;
 (Morpholine-\k<i>N</i>)(salicylaldehyde
 4-nitrobenzoylhydrazonato-\k^3^<i>O</i>,<i>N</i>,<i>O</i>')copper(II)
;
_journal_issue 7
_journal_name_full 'Acta Crystallographica Section E'
_journal_page_first m1310
_journal_page_last m1312
_journal_paper_doi 10.1107/S1600536805017642
_journal_volume 61
_journal_year 2005
_chemical_formula_iupac '[Cu (C14 H9 N3 O4) (C4 H9 N O)]'
_chemical_formula_moiety 'C18 H18 Cu N4 O5'
_chemical_formula_sum 'C18 H18 Cu N4 O5'
_chemical_formula_weight 433.90
_chemical_name_systematic
;
(N-Salicylaldehyde-p-nitrobenzoylhydrazonato-\k^3^O,N,O')
(morpholine-\kN)copper(II)
;
_space_group_IT_number 15
_symmetry_cell_setting monoclinic
_symmetry_space_group_name_Hall '-C 2yc'
_symmetry_space_group_name_H-M 'C 1 2/c 1'
_atom_sites_solution_hydrogens geom
_atom_sites_solution_primary direct
_atom_sites_solution_secondary difmap
_cell_angle_alpha 90.00
_cell_angle_beta 95.800(6)
_cell_angle_gamma 90.00
_cell_formula_units_Z 8
_cell_length_a 15.054(7)
_cell_length_b 6.538(3)
_cell_length_c 36.230(15)
_cell_measurement_reflns_used 3892
_cell_measurement_temperature 293(2)
_cell_measurement_theta_max 27.16
_cell_measurement_theta_min 2.26
_cell_volume 3548(3)
_computing_cell_refinement 'SAINT (Siemens, 1994)'
_computing_data_collection 'SMART (Siemens, 1996)'
_computing_data_reduction SAINT
_computing_molecular_graphics 'SHELXTL (Siemens, 1994)'
_computing_publication_material SHELXTL
_computing_structure_refinement 'SHELXL97 (Sheldrick, 1997)'
_computing_structure_solution 'SHELXS97 (Sheldrick, 1997)'
_diffrn_ambient_temperature 293(2)
_diffrn_measured_fraction_theta_full 0.986
_diffrn_measured_fraction_theta_max 0.986
_diffrn_measurement_device_type 'Bruker SMART CCD area-detector'
_diffrn_measurement_method '\f and \w'
_diffrn_radiation_monochromator graphite
_diffrn_radiation_source 'fine-focus sealed tube'
_diffrn_radiation_type MoK\a
_diffrn_radiation_wavelength 0.71073
_diffrn_reflns_av_R_equivalents 0.0443
_diffrn_reflns_av_sigmaI/netI 0.0687
_diffrn_reflns_limit_h_max 19
_diffrn_reflns_limit_h_min -18
_diffrn_reflns_limit_k_max 8
_diffrn_reflns_limit_k_min -8
_diffrn_reflns_limit_l_max 34
_diffrn_reflns_limit_l_min -46
_diffrn_reflns_number 8552
_diffrn_reflns_theta_full 27.16
_diffrn_reflns_theta_max 27.16
_diffrn_reflns_theta_min 2.26
_diffrn_standards_decay_% 0
_diffrn_standards_number 0
_exptl_absorpt_coefficient_mu 1.272
_exptl_absorpt_correction_T_max 0.938
_exptl_absorpt_correction_T_min 0.885
_exptl_absorpt_correction_type multi-scan
_exptl_absorpt_process_details '(SADABS; Sheldrick, 1996)'
_exptl_crystal_colour blue
_exptl_crystal_density_diffrn 1.625
_exptl_crystal_density_method 'not measured'
_exptl_crystal_description needle
_exptl_crystal_F_000 1784
_exptl_crystal_size_max 0.10
_exptl_crystal_size_mid 0.08
_exptl_crystal_size_min 0.05
_refine_diff_density_max 0.438
_refine_diff_density_min -0.380
_refine_ls_extinction_method none
_refine_ls_goodness_of_fit_ref 1.044
_refine_ls_hydrogen_treatment mixed
_refine_ls_matrix_type full
_refine_ls_number_parameters 272
_refine_ls_number_reflns 3892
_refine_ls_number_restraints 0
_refine_ls_restrained_S_all 1.044
_refine_ls_R_factor_all 0.0923
_refine_ls_R_factor_gt 0.0537
_refine_ls_shift/su_max 0.001
_refine_ls_shift/su_mean 0.000
_refine_ls_structure_factor_coef Fsqd
_refine_ls_weighting_details 'calc w = 1/[\s^2^(Fo^2^)+(0.0497P)^2^+1.9541P] where P=(Fo^2^+2Fc^2^)/3'
_refine_ls_weighting_scheme calc
_refine_ls_wR_factor_gt 0.1090
_refine_ls_wR_factor_ref 0.1198
_reflns_number_gt 2581
_reflns_number_total 3892
_reflns_threshold_expression I>2\s(I)
_cod_data_source_file rz6081.cif
_cod_data_source_block I
_cod_depositor_comments
;
The following automatic conversions were performed:
'_symmetry_cell_setting' value 'Monoclinic' changed to 'monoclinic'
according to '/home/saulius/struct/CIF-dictionaries/cif_core.dic'
dictionary named 'cif_core.dic' version 2.4.1 from 2010-06-29.

Automatic conversion script
Id: cif_fix_enum 1527 2010-12-29 10:47:43Z saulius 

The following automatic conversions were performed:

'_symmetry_cell_setting' value 'Monoclinic' changed to 'monoclinic'
according to /home/saulius/struct/CIF-dictionaries/cif_core.dic
dictionary named 'cif_core.dic' version 2.4.1 from 2010-06-29.

Automatic conversion script
Id: cif_fix_values 1715 2011-07-08 13:25:40Z adriana 
;
_cod_original_sg_symbol_H-M 'C 2/c'
_cod_database_code 2206268
_cod_database_fobs_code 2206268

loop_
_symmetry_equiv_pos_as_xyz
'x, y, z'
'-x, y, -z+1/2'
'x+1/2, y+1/2, z'
'-x+1/2, y+1/2, -z+1/2'
'-x, -y, -z'
'x, -y, z-1/2'
'-x+1/2, -y+1/2, -z'
'x+1/2, -y+1/2, z-1/2'

loop_
_atom_site_label
_atom_site_fract_x
_atom_site_fract_y
_atom_site_fract_z
_atom_site_U_iso_or_equiv
_atom_site_adp_type
_atom_site_calc_flag
_atom_site_refinement_flags
_atom_site_occupancy
_atom_site_type_symbol
Cu1 0.22389(3) 0.07069(7) 0.365297(12) 0.03771(16) Uani d . 1 Cu
O1 0.22101(16) -0.0999(4) 0.32320(7) 0.0426(6) Uani d . 1 O
O2 0.21382(17) 0.2334(4) 0.40890(7) 0.0470(7) Uani d . 1 O
O3A 0.1385(13) 0.738(3) 0.5661(6) 0.078(5) Uani d P 0.50 O
O4A 0.047(2) 0.523(4) 0.5802(8) 0.068(7) Uani d P 0.50 O
O3B 0.067(2) 0.499(4) 0.5859(8) 0.074(8) Uani d P 0.50 O
O4B 0.1075(14) 0.786(3) 0.5582(6) 0.065(4) Uani d P 0.50 O
O5 0.46962(17) 0.4718(4) 0.33022(8) 0.0531(8) Uani d . 1 O
N1 0.1515(2) -0.1121(5) 0.39117(8) 0.0375(7) Uani d . 1 N
N2 0.1283(2) -0.0373(5) 0.42531(8) 0.0445(8) Uani d . 1 N
N3 0.0962(3) 0.5897(6) 0.55969(10) 0.0550(9) Uani d . 1 N
N4 0.30535(18) 0.2736(5) 0.34362(8) 0.0354(7) Uani d . 1 N
H4N 0.2690 0.3525 0.3278 0.071(15) Uiso d R 1 H
C1 0.1774(2) -0.2728(6) 0.31768(10) 0.0355(8) Uani d . 1 C
C2 0.1291(2) -0.3717(5) 0.34440(10) 0.0356(8) Uani d . 1 C
C3 0.0872(2) -0.5576(6) 0.33542(11) 0.0429(9) Uani d . 1 C
H3A 0.0562 -0.6217 0.3531 0.052 Uiso calc R 1 H
C4 0.0897(2) -0.6498(6) 0.30170(11) 0.0454(10) Uani d . 1 C
H4A 0.0614 -0.7745 0.2965 0.054 Uiso calc R 1 H
C5 0.1355(3) -0.5524(6) 0.27543(11) 0.0473(10) Uani d . 1 C
H5A 0.1368 -0.6109 0.2521 0.057 Uiso calc R 1 H
C6 0.1788(3) -0.3709(6) 0.28340(10) 0.0452(10) Uani d . 1 C
H6A 0.2101 -0.3109 0.2654 0.054 Uiso calc R 1 H
C7 0.1180(2) -0.2832(6) 0.37965(10) 0.0420(9) Uani d . 1 C
H7A 0.0840 -0.3550 0.3954 0.050 Uiso calc R 1 H
C8 0.1644(2) 0.1410(6) 0.43099(10) 0.0394(9) Uani d . 1 C
C9 0.1456(2) 0.2563(6) 0.46473(10) 0.0376(9) Uani d . 1 C
C10 0.0987(3) 0.1672(6) 0.49192(10) 0.0455(10) Uani d . 1 C
H10A 0.0784 0.0333 0.4889 0.055 Uiso calc R 1 H
C11 0.0821(3) 0.2743(6) 0.52303(10) 0.0461(10) Uani d . 1 C
H11A 0.0510 0.2145 0.5411 0.055 Uiso calc R 1 H
C12 0.1126(2) 0.4731(6) 0.52681(10) 0.0390(9) Uani d . 1 C
C13 0.1574(3) 0.5654(7) 0.50024(11) 0.0480(10) Uani d . 1 C
H13A 0.1756 0.7010 0.5029 0.058 Uiso calc R 1 H
C14 0.1749(3) 0.4557(6) 0.46975(11) 0.0474(10) Uani d . 1 C
H14A 0.2071 0.5162 0.4520 0.057 Uiso calc R 1 H
C15 0.3525(3) 0.4172(7) 0.37000(11) 0.0514(11) Uani d . 1 C
H15A 0.3908 0.3406 0.3882 0.062 Uiso calc R 1 H
H15B 0.3091 0.4903 0.3831 0.062 Uiso calc R 1 H
C16 0.4079(3) 0.5684(7) 0.35146(12) 0.0569(12) Uani d . 1 C
H16A 0.3689 0.6560 0.3354 0.068 Uiso calc R 1 H
H16B 0.4400 0.6540 0.3702 0.068 Uiso calc R 1 H
C17 0.4242(3) 0.3434(7) 0.30314(11) 0.0527(11) Uani d . 1 C
H17A 0.4673 0.2780 0.2888 0.063 Uiso calc R 1 H
H17B 0.3847 0.4256 0.2863 0.063 Uiso calc R 1 H
C18 0.3703(3) 0.1813(6) 0.32060(11) 0.0461(10) Uani d . 1 C
H18A 0.3387 0.0988 0.3012 0.055 Uiso calc R 1 H
H18B 0.4103 0.0922 0.3359 0.055 Uiso calc R 1 H

loop_
_atom_site_aniso_label
_atom_site_aniso_U_11
_atom_site_aniso_U_22
_atom_site_aniso_U_33
_atom_site_aniso_U_12
_atom_site_aniso_U_13
_atom_site_aniso_U_23
Cu1 0.0403(3) 0.0365(3) 0.0380(3) -0.0084(2) 0.01202(18) -0.0020(2)
O1 0.0536(16) 0.0358(16) 0.0413(15) -0.0165(12) 0.0183(12) -0.0059(12)
O2 0.0580(17) 0.0460(17) 0.0404(15) -0.0186(13) 0.0215(13) -0.0060(13)
O3A 0.098(13) 0.070(13) 0.070(11) -0.035(8) 0.032(8) -0.038(8)
O4A 0.082(9) 0.066(10) 0.063(11) -0.017(9) 0.047(10) 0.002(7)
O3B 0.13(2) 0.056(7) 0.039(6) 0.010(7) 0.036(9) -0.009(6)
O4B 0.103(13) 0.036(6) 0.060(7) -0.007(6) 0.021(7) -0.006(4)
O5 0.0428(15) 0.0512(19) 0.0678(19) -0.0171(13) 0.0181(13) -0.0080(15)
N1 0.0445(18) 0.0353(19) 0.0341(17) -0.0055(14) 0.0111(13) -0.0012(14)
N2 0.054(2) 0.043(2) 0.0395(18) -0.0119(16) 0.0202(15) -0.0057(16)
N3 0.061(2) 0.060(3) 0.046(2) -0.013(2) 0.0140(18) -0.014(2)
N4 0.0330(16) 0.0357(18) 0.0388(17) -0.0032(14) 0.0106(14) 0.0023(14)
C1 0.0325(19) 0.033(2) 0.042(2) -0.0027(16) 0.0077(15) -0.0021(17)
C2 0.0318(19) 0.037(2) 0.039(2) -0.0009(15) 0.0076(15) 0.0003(16)
C3 0.036(2) 0.042(2) 0.052(2) -0.0085(18) 0.0128(17) 0.003(2)
C4 0.043(2) 0.037(2) 0.056(3) -0.0079(17) 0.0035(19) -0.0061(19)
C5 0.053(2) 0.050(3) 0.040(2) -0.006(2) 0.0078(18) -0.006(2)
C6 0.051(2) 0.047(3) 0.039(2) -0.0079(19) 0.0086(18) -0.0015(18)
C7 0.040(2) 0.043(2) 0.045(2) -0.0061(18) 0.0155(17) 0.0052(19)
C8 0.039(2) 0.043(2) 0.037(2) -0.0021(17) 0.0078(16) 0.0011(17)
C9 0.037(2) 0.042(2) 0.034(2) -0.0031(17) 0.0048(15) 0.0015(17)
C10 0.057(3) 0.036(2) 0.045(2) -0.0115(19) 0.0161(19) -0.0032(18)
C11 0.054(2) 0.047(3) 0.040(2) -0.008(2) 0.0143(18) 0.0018(19)
C12 0.041(2) 0.041(2) 0.035(2) -0.0018(17) 0.0058(16) -0.0049(17)
C13 0.050(2) 0.043(2) 0.052(2) -0.016(2) 0.0132(19) -0.007(2)
C14 0.051(2) 0.051(3) 0.043(2) -0.011(2) 0.0158(18) 0.001(2)
C15 0.057(2) 0.054(3) 0.046(2) -0.024(2) 0.0192(19) -0.019(2)
C16 0.054(3) 0.048(3) 0.073(3) -0.019(2) 0.025(2) -0.014(2)
C17 0.050(2) 0.062(3) 0.050(3) -0.015(2) 0.023(2) -0.003(2)
C18 0.047(2) 0.047(3) 0.048(2) -0.0116(19) 0.0197(19) -0.0073(19)

loop_
_atom_type_symbol
_atom_type_description
_atom_type_scat_dispersion_real
_atom_type_scat_dispersion_imag
_atom_type_scat_source
C C 0.0033 0.0016 'International Tables Vol C Tables 4.2.6.8 and 6.1.1.4'
H H 0.0000 0.0000 'International Tables Vol C Tables 4.2.6.8 and 6.1.1.4'
N N 0.0061 0.0033 'International Tables Vol C Tables 4.2.6.8 and 6.1.1.4'
O O 0.0106 0.0060 'International Tables Vol C Tables 4.2.6.8 and 6.1.1.4'
Cu Cu 0.3201 1.2651 'International Tables Vol C Tables 4.2.6.8 and 6.1.1.4'

loop_
_geom_angle_atom_site_label_1
_geom_angle_atom_site_label_2
_geom_angle_atom_site_label_3
_geom_angle
_geom_angle_publ_flag
O1 Cu1 O2 173.66(10) yes
O1 Cu1 N1 93.38(12) yes
O2 Cu1 N1 81.24(12) yes
O1 Cu1 N4 92.24(11) yes
O2 Cu1 N4 93.30(11) yes
N1 Cu1 N4 173.77(12) yes
C1 O1 Cu1 127.1(2) yes
C8 O2 Cu1 110.3(2) yes
O4B O3A N3 88(5) no
O3A O4B N3 64(4) no
C17 O5 C16 110.1(3) yes
C7 N1 N2 117.8(3) yes
C7 N1 Cu1 127.4(3) yes
N2 N1 Cu1 114.6(2) yes
C8 N2 N1 108.4(3) yes
O3A N3 O4A 122.9(17) no
O3B N3 O4B 124.3(16) yes
O3A N3 C12 117.6(11) no
O4A N3 C12 119.2(13) no
O3B N3 C12 118.7(12) yes
O4B N3 C12 116.8(11) yes
C15 N4 C18 108.9(3) yes
C15 N4 Cu1 116.0(2) yes
C18 N4 Cu1 114.5(2) yes
C15 N4 H4N 105.5 no
C18 N4 H4N 105.5 no
Cu1 N4 H4N 105.5 no
O1 C1 C6 118.6(3) yes
O1 C1 C2 124.7(3) yes
C6 C1 C2 116.7(3) no
C3 C2 C1 119.2(3) no
C3 C2 C7 118.2(3) no
C1 C2 C7 122.6(3) no
C4 C3 C2 122.8(3) no
C4 C3 H3A 118.6 no
C2 C3 H3A 118.6 no
C3 C4 C5 118.2(4) no
C3 C4 H4A 120.9 no
C5 C4 H4A 120.9 no
C6 C5 C4 120.8(4) no
C6 C5 H5A 119.6 no
C4 C5 H5A 119.6 no
C5 C6 C1 122.3(4) no
C5 C6 H6A 118.8 no
C1 C6 H6A 118.8 no
N1 C7 C2 124.7(3) yes
N1 C7 H7A 117.7 no
C2 C7 H7A 117.7 no
N2 C8 O2 125.4(4) yes
N2 C8 C9 118.4(3) yes
O2 C8 C9 116.1(3) yes
C14 C9 C10 118.5(4) no
C14 C9 C8 120.1(3) no
C10 C9 C8 121.4(4) no
C11 C10 C9 120.9(4) no
C11 C10 H10A 119.5 no
C9 C10 H10A 119.5 no
C10 C11 C12 118.4(4) no
C10 C11 H11A 120.8 no
C12 C11 H11A 120.8 no
C13 C12 C11 121.8(4) no
C13 C12 N3 118.7(4) yes
C11 C12 N3 119.5(3) yes
C14 C13 C12 119.1(4) no
C14 C13 H13A 120.5 no
C12 C13 H13A 120.5 no
C13 C14 C9 121.1(4) no
C13 C14 H14A 119.4 no
C9 C14 H14A 119.4 no
N4 C15 C16 112.6(3) yes
N4 C15 H15A 109.1 no
C16 C15 H15A 109.1 no
N4 C15 H15B 109.1 no
C16 C15 H15B 109.1 no
H15A C15 H15B 107.8 no
O5 C16 C15 112.1(4) yes
O5 C16 H16A 109.2 no
C15 C16 H16A 109.2 no
O5 C16 H16B 109.2 no
C15 C16 H16B 109.2 no
H16A C16 H16B 107.9 no
O5 C17 C18 111.6(3) yes
O5 C17 H17A 109.3 no
C18 C17 H17A 109.3 no
O5 C17 H17B 109.3 no
C18 C17 H17B 109.3 no
H17A C17 H17B 108.0 no
N4 C18 C17 111.3(3) no
N4 C18 H18A 109.4 no
C17 C18 H18A 109.4 no
N4 C18 H18B 109.4 no
C17 C18 H18B 109.4 no
H18A C18 H18B 108.0 no

loop_
_geom_bond_atom_site_label_1
_geom_bond_atom_site_label_2
_geom_bond_distance
_geom_bond_publ_flag
Cu1 O1 1.886(2) yes
Cu1 O2 1.923(3) yes
Cu1 N1 1.924(3) yes
Cu1 N4 2.019(3) yes
O1 C1 1.312(4) yes
O2 C8 1.296(4) yes
O3A N3 1.17(2) no
O4A N3 1.19(2) no
O3B N3 1.24(3) no
O4B N3 1.30(2) no
O5 C17 1.414(5) yes
O5 C16 1.414(5) yes
N1 C7 1.279(5) yes
N1 N2 1.406(4) yes
N2 C8 1.294(5) yes
N3 C12 1.456(5) yes
N4 C15 1.470(5) yes
N4 C18 1.477(4) yes
N4 H4N 0.9100 no
C1 C6 1.400(5) no
C1 C2 1.424(5) no
C2 C3 1.393(5) no
C2 C7 1.427(5) no
C3 C4 1.366(5) no
C3 H3A 0.9300 no
C4 C5 1.385(5) no
C4 H4A 0.9300 no
C5 C6 1.370(5) no
C5 H5A 0.9300 no
C6 H6A 0.9300 no
C7 H7A 0.9300 no
C8 C9 1.487(5) no
C9 C14 1.382(5) no
C9 C10 1.396(5) no
C10 C11 1.371(5) no
C10 H10A 0.9300 no
C11 C12 1.380(5) no
C11 H11A 0.9300 no
C12 C13 1.370(5) no
C13 C14 1.365(5) no
C13 H13A 0.9300 no
C14 H14A 0.9300 no
C15 C16 1.496(5) no
C15 H15A 0.9700 no
C15 H15B 0.9700 no
C16 H16A 0.9700 no
C16 H16B 0.9700 no
C17 C18 1.512(5) no
C17 H17A 0.9700 no
C17 H17B 0.9700 no
C18 H18A 0.9700 no
C18 H18B 0.9700 no

loop_
_geom_torsion_atom_site_label_1
_geom_torsion_atom_site_label_2
_geom_torsion_atom_site_label_3
_geom_torsion_atom_site_label_4
_geom_torsion
N1 Cu1 O1 C1 2.9(3)
N4 Cu1 O1 C1 -179.8(3)
N1 Cu1 O2 C8 -1.5(3)
N4 Cu1 O2 C8 -178.5(3)
O1 Cu1 N1 C7 -0.4(3)
O2 Cu1 N1 C7 176.2(3)
O1 Cu1 N1 N2 -175.1(2)
O2 Cu1 N1 N2 1.5(2)
C7 N1 N2 C8 -176.4(3)
Cu1 N1 N2 C8 -1.1(4)
O4B O3A N3 O4A -91(5)
O4B O3A N3 O3B -111(5)
O4B O3A N3 C12 96(4)
O3A O4B N3 O4A 106(5)
O3A O4B N3 O3B 86(5)
O3A O4B N3 C12 -99(4)
O1 Cu1 N4 C15 -162.5(3)
O2 Cu1 N4 C15 20.6(3)
O1 Cu1 N4 C18 -34.2(3)
O2 Cu1 N4 C18 148.9(3)
Cu1 O1 C1 C6 175.7(3)
Cu1 O1 C1 C2 -5.2(5)
O1 C1 C2 C3 -178.5(3)
C6 C1 C2 C3 0.5(5)
O1 C1 C2 C7 4.6(6)
C6 C1 C2 C7 -176.4(3)
C1 C2 C3 C4 -0.6(6)
C7 C2 C3 C4 176.5(4)
C2 C3 C4 C5 -0.4(6)
C3 C4 C5 C6 1.5(6)
C4 C5 C6 C1 -1.6(6)
O1 C1 C6 C5 179.6(4)
C2 C1 C6 C5 0.5(6)
N2 N1 C7 C2 174.7(3)
Cu1 N1 C7 C2 0.2(6)
C3 C2 C7 N1 -178.9(4)
C1 C2 C7 N1 -1.9(6)
N1 N2 C8 O2 -0.2(5)
N1 N2 C8 C9 177.0(3)
Cu1 O2 C8 N2 1.5(5)
Cu1 O2 C8 C9 -175.9(2)
N2 C8 C9 C14 -173.0(4)
O2 C8 C9 C14 4.6(5)
N2 C8 C9 C10 7.2(6)
O2 C8 C9 C10 -175.3(3)
C14 C9 C10 C11 -0.2(6)
C8 C9 C10 C11 179.7(4)
C9 C10 C11 C12 0.2(6)
C10 C11 C12 C13 1.0(6)
C10 C11 C12 N3 -179.7(4)
O3A N3 C12 C13 -16.9(10)
O4A N3 C12 C13 169(2)
O3B N3 C12 C13 -170(2)
O4B N3 C12 C13 14.6(10)
O3A N3 C12 C11 163.8(9)
O4A N3 C12 C11 -10(2)
O3B N3 C12 C11 10(2)
O4B N3 C12 C11 -164.7(9)
C11 C12 C13 C14 -2.2(6)
N3 C12 C13 C14 178.5(4)
C12 C13 C14 C9 2.2(6)
C10 C9 C14 C13 -1.0(6)
C8 C9 C14 C13 179.1(4)
C18 N4 C15 C16 51.9(5)
Cu1 N4 C15 C16 -177.2(3)
C17 O5 C16 C15 57.9(5)
N4 C15 C16 O5 -55.7(5)
C16 O5 C17 C18 -58.9(5)
C15 N4 C18 C17 -52.4(4)
Cu1 N4 C18 C17 175.9(3)
O5 C17 C18 N4 57.4(5)
